data_4515113
loop_
_publ_author_name
'Rajak, Sanil'
'Mohan, Midhun'
'A Tremblay, Alexandre'
'Maris, Thierry'
'Leal do Santos, Silvano'
'Venancio, Everaldo Carlos'
'Ferreira Santos, Sydney'
'Duong, Adam'

_publ_section_title
;
 Programmed Molecular Construction: Driving the Self-Assembly by
 Coordination and Hydrogen Bonds Using
 6-(Pyridin-2-yl)-1,3,5-triazine-2,4-diamine with
 M(NO<sub>3</sub>)<sub>2</sub> Salts.
;
_journal_issue 2
_journal_name_full 'ACS omega'
_journal_page_first 2708
_journal_page_last 2718
_journal_paper_doi 10.1021/acsomega.8b03517
_journal_volume 4
_journal_year 2019
_chemical_formula_moiety 'C16 H16 Cu N12, 2(N O3)'
_chemical_formula_sum 'C16 H16 Cu N14 O6'
_chemical_formula_weight 563.97
_space_group_crystal_system monoclinic
_space_group_IT_number 14
_space_group_name_Hall '-P 2ybc'
_space_group_name_H-M_alt 'P 1 21/c 1'
_symmetry_space_group_name_Hall '-P 2ybc'
_symmetry_space_group_name_H-M 'P 1 21/c 1'
_atom_sites_solution_hydrogens geom
_atom_sites_solution_primary direct
_audit_creation_date 2016-06-25
_audit_creation_method
;
Olex2 1.2
(compiled 2016.02.19 svn.r3266 for OlexSys, GUI svn.r5155)
;
_cell_angle_alpha 90
_cell_angle_beta 105.075(3)
_cell_angle_gamma 90
_cell_formula_units_Z 4
_cell_length_a 15.2840(11)
_cell_length_b 9.0360(7)
_cell_length_c 16.0867(11)
_cell_measurement_reflns_used 4608
_cell_measurement_temperature 110
_cell_measurement_theta_max 60.694
_cell_measurement_theta_min 2.606
_cell_volume 2145.2(3)
_computing_cell_refinement
;
SAINT (2013) V8.37A; Integration Software for Single Crystal Data.
Bruker AXS Inc., Madison, WI 53719-1173.
;
_computing_data_collection
;
APEX 2 (2013) Bruker AXS Inc., Madison, WI 53719-1173.
;
_computing_data_reduction
;
SAINT (2013) V8.37A; Integration Software for Single Crystal Data.
Bruker AXS Inc., Madison, WI 53719-1173.
;
_computing_molecular_graphics 'Olex2 (Dolomanov et al., 2009)'
_computing_publication_material 'Olex2 (Dolomanov et al., 2009)'
_computing_structure_refinement 'XL (Sheldrick, 2008)'
_computing_structure_solution 'XT (Sheldrick, 2015)'
_diffrn_ambient_temperature 110
_diffrn_detector 'CMOS Area detector'
_diffrn_detector_area_resol_mean 10.24
_diffrn_detector_type 'Bruker Photon 100 CMOS Detector'
_diffrn_measured_fraction_theta_full 0.999
_diffrn_measured_fraction_theta_max 0.990
_diffrn_measurement_device 'k-geometry diffractometer'
_diffrn_measurement_device_type 'Bruker Venture Metaljet'
_diffrn_measurement_method '\w and \f scans'
_diffrn_radiation_collimation 'Focusing mirrors'
_diffrn_radiation_monochromator 'Helios MX Mirror Optics'
_diffrn_radiation_probe x-ray
_diffrn_radiation_type GaK\a
_diffrn_radiation_wavelength 1.34139
_diffrn_reflns_av_unetI/netI 0.0408
_diffrn_reflns_Laue_measured_fraction_full 0.999
_diffrn_reflns_Laue_measured_fraction_max 0.990
_diffrn_reflns_limit_h_max 19
_diffrn_reflns_limit_h_min -19
_diffrn_reflns_limit_k_max 11
_diffrn_reflns_limit_k_min 0
_diffrn_reflns_limit_l_max 20
_diffrn_reflns_limit_l_min 0
_diffrn_reflns_number 4913
_diffrn_reflns_point_group_measured_fraction_full 0.999
_diffrn_reflns_point_group_measured_fraction_max 0.990
_diffrn_reflns_theta_full 53.594
_diffrn_reflns_theta_max 61.021
_diffrn_reflns_theta_min 2.605
_diffrn_source 'Metal Jet'
_diffrn_source_target Ga
_diffrn_source_type 'Gallium Liquid Metal Jet Source'
_exptl_absorpt_coefficient_mu 5.940
_exptl_absorpt_correction_T_max 0.75
_exptl_absorpt_correction_T_min 0.49
_exptl_absorpt_correction_type multi-scan
_exptl_absorpt_process_details
;
 TWINABS-2012/1 (Bruker,2012) was used for absorption correction.
 
For component 1:
 wR2(int) was 0.1402 before and 0.1009 after correction.
 The Ratio of minimum to maximum transmission not present.
 The \l/2 correction factor is Not present
 
For component 2:
 wR2(int) was 0.1750 before and 0.0969 after correction.
 The Ratio of minimum to maximum transmission is 0.65.
 The \l/2 correction factor is Not present

Final HKLF 4 output contains 77991 reflections, Rint = 0.0832
 (58470 with I > 3sig(I), Rint = 0.0786)
;
_exptl_crystal_colour 'clear light blue'
_exptl_crystal_colour_lustre clear
_exptl_crystal_colour_modifier light
_exptl_crystal_colour_primary blue
_exptl_crystal_density_diffrn 1.746
_exptl_crystal_description Block
_exptl_crystal_F_000 1148
_exptl_crystal_recrystallization_method 'crystallized in Et2O/MeOH'
_exptl_crystal_size_max 0.21
_exptl_crystal_size_mid 0.15
_exptl_crystal_size_min 0.1
_refine_diff_density_max 0.565
_refine_diff_density_min -0.986
_refine_diff_density_rms 0.172
_refine_ls_extinction_coef 0.0254(15)
_refine_ls_extinction_expression Fc^*^=kFc[1+0.001xFc^2^\l^3^/sin(2\q)]^-1/4^
_refine_ls_extinction_method 'SHELXL-2014/7 (Sheldrick 2014'
_refine_ls_goodness_of_fit_ref 1.086
_refine_ls_hydrogen_treatment constr
_refine_ls_matrix_type full
_refine_ls_number_parameters 336
_refine_ls_number_reflns 4913
_refine_ls_number_restraints 0
_refine_ls_restrained_S_all 1.086
_refine_ls_R_factor_all 0.0758
_refine_ls_R_factor_gt 0.0672
_refine_ls_shift/su_max 0.001
_refine_ls_shift/su_mean 0.000
_refine_ls_structure_factor_coef Fsqd
_refine_ls_weighting_details 'w=1/[\s^2^(Fo^2^)+(0.1053P)^2^+3.0302P] where P=(Fo^2^+2Fc^2^)/3'
_refine_ls_weighting_scheme calc
_refine_ls_wR_factor_gt 0.1716
_refine_ls_wR_factor_ref 0.1834
_reflns_Friedel_coverage 0.000
_reflns_number_gt 4504
_reflns_number_total 4913
_reflns_threshold_expression 'I > 2\s(I)'
_cod_data_source_file ao8b03517_si_004.cif
_cod_data_source_block adam932
_cod_depositor_comments
;
The following automatic conversions were performed:

'_diffrn_radiation_probe' value 'X-ray' changed to 'x-ray' according
to
/home/data/users/saulius/crontab/automatic-downloads/current/ACS/lib/dictionaries/cif_core.dic
dictionary named 'cif_core.dic' version 2.4.2 from 2011-04-26.

Automatic conversion script
Id: cif_fix_values 4973 2017-02-22 13:04:09Z antanas 
;
_cod_database_code 4515113
_shelx_space_group_comment
;
The symmetry employed for this shelxl refinement is uniquely defined
by the following loop, which should always be used as a source of
symmetry information in preference to the above space-group names.
They are only intended as comments.
;
_shelx_estimated_absorpt_t_max 0.588
_shelx_estimated_absorpt_t_min 0.368
_olex2_refinement_description
;
1. Twinned data refinement
 Scales: 0.514(2) 0.486(2)
2. Fixed Uiso
 At 1.2 times of:
  All C(H) groups, All N(H,H) groups
3.a Aromatic/amide H refined with riding coordinates:
 C1(H1), C2(H2), C3(H3), C4(H4), C9(H9), C10(H10), C11(H11), C12(H12)
3.b X=CH2 refined with riding coordinates:
 N5(H5A,H5B), N6(H6A,H6B), N11(H11A,H11B), N12(H12A,H12B)
;
_shelx_shelxl_version_number 2014/7
_olex2_exptl_crystal_mounting_method 'mountd on a Mitegen Cryoloop'
_olex2_submission_special_instructions 'No special instructions were received'

loop_
_space_group_symop_operation_xyz
'x, y, z'
'-x, y+1/2, -z+1/2'
'-x, -y, -z'
'x, -y-1/2, z-1/2'

loop_
_atom_site_label
_atom_site_type_symbol
_atom_site_fract_x
_atom_site_fract_y
_atom_site_fract_z
_atom_site_U_iso_or_equiv
_atom_site_adp_type
_atom_site_occupancy
_atom_site_site_symmetry_order
_atom_site_calc_flag
_atom_site_refinement_flags_posn
Cu1 Cu 0.75490(4) 0.72656(7) 0.51022(4) 0.0287(2) Uani 1 1 d .
N1 N 0.6777(2) 0.6041(4) 0.4145(2) 0.0279(7) Uani 1 1 d .
N2 N 0.7440(2) 0.8725(4) 0.4147(2) 0.0230(6) Uani 1 1 d .
N3 N 0.6627(2) 0.9085(4) 0.2692(2) 0.0292(7) Uani 1 1 d .
N4 N 0.7592(2) 1.1011(4) 0.3461(2) 0.0269(7) Uani 1 1 d .
N5 N 0.6675(3) 1.1377(5) 0.2105(2) 0.0376(9) Uani 1 1 d .
H5A H 0.6890 1.2283 0.2116 0.045 Uiso 1 1 calc R
H5B H 0.6265 1.1061 0.1648 0.045 Uiso 1 1 calc R
N6 N 0.8512(2) 1.0470(4) 0.4798(2) 0.0309(7) Uani 1 1 d .
H6A H 0.8780 1.1333 0.4798 0.037 Uiso 1 1 calc R
H6B H 0.8687 0.9872 0.5242 0.037 Uiso 1 1 calc R
N7 N 0.8112(2) 0.5794(4) 0.6028(2) 0.0267(7) Uani 1 1 d .
N8 N 0.7677(2) 0.8581(4) 0.61216(19) 0.0237(6) Uani 1 1 d .
N9 N 0.7562(2) 1.0733(4) 0.6935(2) 0.0290(7) Uani 1 1 d .
N10 N 0.8441(2) 0.8652(4) 0.7610(2) 0.0285(7) Uani 1 1 d .
N11 N 0.6694(2) 1.0468(4) 0.5541(2) 0.0303(7) Uani 1 1 d .
H11A H 0.6452 1.1341 0.5578 0.036 Uiso 1 1 calc R
H11B H 0.6525 0.9953 0.5061 0.036 Uiso 1 1 calc R
N12 N 0.8438(3) 1.0836(5) 0.8329(2) 0.0361(8) Uani 1 1 d .
H12A H 0.8253 1.1751 0.8361 0.043 Uiso 1 1 calc R
H12B H 0.8819 1.0428 0.8777 0.043 Uiso 1 1 calc R
C1 C 0.6436(3) 0.4701(5) 0.4200(3) 0.0355(10) Uani 1 1 d .
H1 H 0.6580 0.4209 0.4740 0.043 Uiso 1 1 calc R
C2 C 0.5875(3) 0.4002(6) 0.3489(3) 0.0400(11) Uani 1 1 d .
H2 H 0.5633 0.3050 0.3548 0.048 Uiso 1 1 calc R
C3 C 0.5670(3) 0.4702(5) 0.2695(3) 0.0356(10) Uani 1 1 d .
H3 H 0.5313 0.4218 0.2197 0.043 Uiso 1 1 calc R
C4 C 0.5993(3) 0.6117(5) 0.2639(3) 0.0312(9) Uani 1 1 d .
H4 H 0.5849 0.6640 0.2109 0.037 Uiso 1 1 calc R
C5 C 0.6536(3) 0.6750(5) 0.3383(2) 0.0253(8) Uani 1 1 d .
C6 C 0.6882(2) 0.8294(5) 0.3398(2) 0.0243(7) Uani 1 1 d .
C7 C 0.7843(3) 1.0072(4) 0.4128(3) 0.0248(8) Uani 1 1 d .
C8 C 0.6966(3) 1.0495(5) 0.2773(2) 0.0278(8) Uani 1 1 d .
C9 C 0.8328(3) 0.4388(5) 0.5923(3) 0.0324(9) Uani 1 1 d .
H9 H 0.8100 0.3937 0.5376 0.039 Uiso 1 1 calc R
C10 C 0.8877(3) 0.3556(5) 0.6589(3) 0.0358(10) Uani 1 1 d .
H10 H 0.9021 0.2557 0.6496 0.043 Uiso 1 1 calc R
C11 C 0.9208(3) 0.4209(5) 0.7383(3) 0.0353(10) Uani 1 1 d .
H11 H 0.9578 0.3662 0.7848 0.042 Uiso 1 1 calc R
C12 C 0.8994(3) 0.5675(5) 0.7498(3) 0.0320(9) Uani 1 1 d .
H12 H 0.9217 0.6151 0.8038 0.038 Uiso 1 1 calc R
C13 C 0.8444(3) 0.6430(5) 0.6802(2) 0.0259(8) Uani 1 1 d .
C14 C 0.8180(2) 0.8002(5) 0.6864(2) 0.0244(8) Uani 1 1 d .
C15 C 0.8144(3) 1.0073(5) 0.7608(3) 0.0294(9) Uani 1 1 d .
C16 C 0.7313(3) 0.9928(4) 0.6208(2) 0.0246(8) Uani 1 1 d .
O4 O 0.8931(2) 0.6559(4) 0.46907(19) 0.0332(7) Uani 1 1 d .
O5 O 0.9588(2) 0.8064(4) 0.57160(19) 0.0339(7) Uani 1 1 d .
O6 O 1.0375(2) 0.6870(4) 0.4989(2) 0.0360(7) Uani 1 1 d .
N14 N 0.9633(2) 0.7163(4) 0.5135(2) 0.0259(7) Uani 1 1 d .
O1 O 0.4483(2) 0.7015(4) 0.4605(2) 0.0381(7) Uani 1 1 d .
O2 O 0.5425(2) 0.8616(4) 0.43277(19) 0.0354(7) Uani 1 1 d .
O3 O 0.5823(3) 0.7224(5) 0.5463(2) 0.0474(9) Uani 1 1 d .
N13 N 0.5251(2) 0.7624(4) 0.4804(2) 0.0320(8) Uani 1 1 d .

loop_
_atom_site_aniso_label
_atom_site_aniso_U_11
_atom_site_aniso_U_22
_atom_site_aniso_U_33
_atom_site_aniso_U_23
_atom_site_aniso_U_13
_atom_site_aniso_U_12
Cu1 0.0416(4) 0.0267(3) 0.0145(3) 0.00086(19) 0.0014(2) 0.0000(3)
N1 0.0300(16) 0.0316(17) 0.0204(15) -0.0020(13) 0.0039(13) -0.0029(14)
N2 0.0225(15) 0.0258(15) 0.0191(14) 0.0028(12) 0.0023(11) 0.0002(12)
N3 0.0265(16) 0.0400(19) 0.0191(15) 0.0037(14) 0.0022(12) 0.0017(14)
N4 0.0274(16) 0.0286(16) 0.0238(16) 0.0061(13) 0.0050(13) 0.0019(13)
N5 0.038(2) 0.041(2) 0.0267(17) 0.0136(15) -0.0033(16) -0.0027(17)
N6 0.0324(18) 0.0330(18) 0.0243(16) 0.0055(14) 0.0020(14) -0.0050(15)
N7 0.0314(17) 0.0295(16) 0.0179(14) 0.0033(12) 0.0039(12) 0.0017(13)
N8 0.0241(15) 0.0306(16) 0.0154(13) -0.0009(12) 0.0033(11) -0.0016(13)
N9 0.0294(17) 0.0326(18) 0.0258(17) -0.0058(14) 0.0086(14) -0.0045(14)
N10 0.0274(17) 0.0360(18) 0.0208(15) -0.0017(14) 0.0038(12) -0.0021(14)
N11 0.0336(18) 0.0311(17) 0.0238(16) -0.0056(14) 0.0028(14) 0.0021(14)
N12 0.040(2) 0.040(2) 0.0245(17) -0.0061(15) 0.0018(15) -0.0049(17)
C1 0.039(2) 0.035(2) 0.029(2) 0.0026(17) 0.0013(18) -0.0105(18)
C2 0.036(2) 0.044(3) 0.035(2) -0.006(2) 0.0005(18) -0.012(2)
C3 0.028(2) 0.045(2) 0.030(2) -0.0102(18) 0.0017(16) -0.0051(19)
C4 0.0240(19) 0.045(2) 0.0219(18) -0.0035(17) 0.0007(15) 0.0012(17)
C5 0.0185(16) 0.038(2) 0.0185(16) 0.0000(15) 0.0040(13) 0.0008(15)
C6 0.0206(17) 0.0328(19) 0.0191(16) 0.0027(15) 0.0048(13) 0.0038(15)
C7 0.0231(18) 0.0276(18) 0.0240(18) 0.0010(14) 0.0069(15) 0.0031(14)
C8 0.0260(19) 0.036(2) 0.0223(18) 0.0065(15) 0.0070(15) 0.0049(16)
C9 0.038(2) 0.032(2) 0.0252(19) 0.0042(16) 0.0060(17) 0.0030(17)
C10 0.042(2) 0.034(2) 0.032(2) 0.0053(17) 0.0114(19) 0.0080(19)
C11 0.030(2) 0.042(2) 0.032(2) 0.0113(19) 0.0055(17) 0.0061(18)
C12 0.028(2) 0.045(2) 0.0213(18) 0.0072(17) 0.0038(15) 0.0010(18)
C13 0.0236(18) 0.034(2) 0.0195(17) 0.0037(15) 0.0048(14) 0.0002(15)
C14 0.0190(17) 0.035(2) 0.0184(17) -0.0008(14) 0.0040(13) -0.0035(14)
C15 0.028(2) 0.038(2) 0.0211(18) -0.0056(15) 0.0041(15) -0.0070(16)
C16 0.0241(18) 0.0287(19) 0.0215(17) -0.0045(14) 0.0069(14) -0.0029(14)
O4 0.0266(14) 0.0435(18) 0.0243(14) 0.0001(12) -0.0025(11) 0.0003(13)
O5 0.0365(16) 0.0407(17) 0.0208(14) -0.0028(12) 0.0008(12) 0.0026(13)
O6 0.0223(14) 0.0463(17) 0.0408(17) 0.0004(15) 0.0104(13) -0.0006(12)
N14 0.0236(16) 0.0357(17) 0.0169(14) 0.0044(12) 0.0026(12) 0.0005(13)
O1 0.0301(16) 0.0433(18) 0.0375(17) -0.0070(14) 0.0027(13) -0.0025(13)
O2 0.0326(15) 0.0504(19) 0.0223(14) 0.0000(13) 0.0058(12) -0.0016(14)
O3 0.0416(19) 0.067(3) 0.0264(17) 0.0059(16) -0.0042(14) -0.0074(17)
N13 0.0269(17) 0.045(2) 0.0228(16) -0.0034(14) 0.0046(14) -0.0019(15)

loop_
_atom_type_symbol
_atom_type_description
_atom_type_scat_dispersion_real
_atom_type_scat_dispersion_imag
_atom_type_scat_source
C C 0.0140 0.0070 'International Tables Vol C Tables 4.2.6.8 and 6.1.1.4'
H H 0.0000 0.0000 'International Tables Vol C Tables 4.2.6.8 and 6.1.1.4'
Cu Cu -2.7974 3.6876 'International Tables Vol C Tables 4.2.6.8 and 6.1.1.4'
N N 0.0250 0.0140 'International Tables Vol C Tables 4.2.6.8 and 6.1.1.4'
O O 0.0390 0.0250 'International Tables Vol C Tables 4.2.6.8 and 6.1.1.4'

loop_
_geom_angle_atom_site_label_1
_geom_angle_atom_site_label_2
_geom_angle_atom_site_label_3
_geom_angle
N1 Cu1 N7 104.83(15)
N2 Cu1 N1 81.90(14)
N2 Cu1 N7 159.67(14)
N8 Cu1 N1 150.57(15)
N8 Cu1 N2 102.11(14)
N8 Cu1 N7 81.58(14)
C1 N1 Cu1 127.7(3)
C1 N1 C5 118.3(4)
C5 N1 Cu1 113.8(3)
C6 N2 Cu1 114.0(3)
C6 N2 C7 115.0(3)
C7 N2 Cu1 131.0(3)
C6 N3 C8 113.8(3)
C7 N4 C8 115.7(4)
H5A N5 H5B 120.0
C8 N5 H5A 120.0
C8 N5 H5B 120.0
H6A N6 H6B 120.0
C7 N6 H6A 120.0
C7 N6 H6B 120.0
C9 N7 Cu1 127.4(3)
C9 N7 C13 118.5(4)
C13 N7 Cu1 112.8(3)
C14 N8 Cu1 114.2(3)
C14 N8 C16 114.3(3)
C16 N8 Cu1 131.5(3)
C16 N9 C15 115.9(4)
C14 N10 C15 113.7(4)
H11A N11 H11B 120.0
C16 N11 H11A 120.0
C16 N11 H11B 120.0
H12A N12 H12B 120.0
C15 N12 H12A 120.0
C15 N12 H12B 120.0
N1 C1 H1 119.1
N1 C1 C2 121.9(4)
C2 C1 H1 119.1
C1 C2 H2 120.2
C3 C2 C1 119.6(4)
C3 C2 H2 120.2
C2 C3 H3 120.6
C4 C3 C2 118.9(4)
C4 C3 H3 120.6
C3 C4 H4 121.0
C3 C4 C5 118.0(4)
C5 C4 H4 121.0
N1 C5 C4 123.3(4)
N1 C5 C6 114.8(3)
C4 C5 C6 121.9(4)
N2 C6 C5 115.2(3)
N3 C6 N2 126.6(4)
N3 C6 C5 118.2(3)
N4 C7 N2 122.9(4)
N6 C7 N2 118.6(4)
N6 C7 N4 118.5(4)
N4 C8 N3 124.9(4)
N5 C8 N3 116.4(4)
N5 C8 N4 118.6(4)
N7 C9 H9 118.8
N7 C9 C10 122.3(4)
C10 C9 H9 118.8
C9 C10 H10 120.6
C11 C10 C9 118.9(4)
C11 C10 H10 120.6
C10 C11 H11 120.4
C10 C11 C12 119.3(4)
C12 C11 H11 120.4
C11 C12 H12 120.8
C11 C12 C13 118.4(4)
C13 C12 H12 120.8
N7 C13 C12 122.6(4)
N7 C13 C14 115.3(3)
C12 C13 C14 122.2(4)
N8 C14 C13 114.4(3)
N10 C14 N8 127.6(4)
N10 C14 C13 118.0(3)
N9 C15 N10 124.7(4)
N12 C15 N9 118.4(4)
N12 C15 N10 116.9(4)
N9 C16 N8 122.8(4)
N11 C16 N8 118.1(3)
N11 C16 N9 119.0(4)
O4 N14 O5 120.3(3)
O6 N14 O4 119.3(4)
O6 N14 O5 120.5(3)
O2 N13 O1 119.3(4)
O3 N13 O1 119.6(4)
O3 N13 O2 121.1(4)

loop_
_geom_bond_atom_site_label_1
_geom_bond_atom_site_label_2
_geom_bond_distance
Cu1 N1 2.011(3)
Cu1 N2 1.998(3)
Cu1 N7 2.015(3)
Cu1 N8 1.993(3)
N1 C1 1.331(6)
N1 C5 1.346(5)
N2 C6 1.341(5)
N2 C7 1.368(5)
N3 C6 1.312(5)
N3 C8 1.369(6)
N4 C7 1.343(5)
N4 C8 1.344(5)
N5 H5A 0.8800
N5 H5B 0.8800
N5 C8 1.320(5)
N6 H6A 0.8800
N6 H6B 0.8800
N6 C7 1.328(5)
N7 C9 1.335(6)
N7 C13 1.345(5)
N8 C14 1.347(5)
N8 C16 1.360(5)
N9 C15 1.348(5)
N9 C16 1.346(5)
N10 C14 1.302(5)
N10 C15 1.362(6)
N11 H11A 0.8800
N11 H11B 0.8800
N11 C16 1.326(5)
N12 H12A 0.8800
N12 H12B 0.8800
N12 C15 1.324(5)
C1 H1 0.9500
C1 C2 1.390(6)
C2 H2 0.9500
C2 C3 1.387(7)
C3 H3 0.9500
C3 C4 1.382(7)
C4 H4 0.9500
C4 C5 1.389(5)
C5 C6 1.490(6)
C9 H9 0.9500
C9 C10 1.396(6)
C10 H10 0.9500
C10 C11 1.379(7)
C11 H11 0.9500
C11 C12 1.387(7)
C12 H12 0.9500
C12 C13 1.392(5)
C13 C14 1.487(6)
O4 N14 1.248(4)
O5 N14 1.256(5)
O6 N14 1.245(4)
O1 N13 1.260(5)
O2 N13 1.252(5)
O3 N13 1.240(5)

loop_
_geom_hbond_atom_site_label_D
_geom_hbond_atom_site_label_H
_geom_hbond_atom_site_label_A
_geom_hbond_distance_DH
_geom_hbond_distance_HA
_geom_hbond_distance_DA
_geom_hbond_angle_DHA
_geom_hbond_site_symmetry_A
N5 H5A N9 0.88 2.12 2.987(6) 166.8 4_585
N5 H5B O1 0.88 2.22 2.914(5) 136.0 2_655
N6 H6A O6 0.88 2.05 2.913(5) 167.2 3_776
N6 H6B N8 0.88 2.62 3.238(5) 127.8 .
N6 H6B O5 0.88 2.14 2.889(5) 142.0 .
N11 H11A O1 0.88 2.03 2.872(5) 160.0 3_676
N11 H11A N13 0.88 2.68 3.355(5) 134.2 3_676
N11 H11B N2 0.88 2.53 3.184(5) 131.3 .
N11 H11B O2 0.88 2.16 2.899(5) 141.7 .
N12 H12A N4 0.88 2.28 3.159(5) 172.2 4_586
N12 H12B O4 0.88 2.30 3.032(5) 140.7 4_576
N12 H12B O6 0.88 2.43 2.988(5) 122.1 2_756
C1 H1 O1 0.95 2.42 3.079(6) 126.2 3_666

loop_
_geom_torsion_atom_site_label_1
_geom_torsion_atom_site_label_2
_geom_torsion_atom_site_label_3
_geom_torsion_atom_site_label_4
_geom_torsion
Cu1 N1 C1 C2 176.9(4)
Cu1 N1 C5 C4 -179.1(3)
Cu1 N1 C5 C6 -0.2(4)
Cu1 N2 C6 N3 173.6(3)
Cu1 N2 C6 C5 -7.1(4)
Cu1 N2 C7 N4 -169.9(3)
Cu1 N2 C7 N6 10.1(6)
Cu1 N7 C9 C10 166.8(3)
Cu1 N7 C13 C12 -168.8(3)
Cu1 N7 C13 C14 11.3(4)
Cu1 N8 C14 N10 173.6(3)
Cu1 N8 C14 C13 -7.3(4)
Cu1 N8 C16 N9 -172.1(3)
Cu1 N8 C16 N11 7.2(6)
N1 C1 C2 C3 0.9(8)
N1 C5 C6 N2 4.9(5)
N1 C5 C6 N3 -175.8(4)
N7 C9 C10 C11 0.1(7)
N7 C13 C14 N8 -2.8(5)
N7 C13 C14 N10 176.4(4)
C1 N1 C5 C4 -4.1(6)
C1 N1 C5 C6 174.8(4)
C1 C2 C3 C4 -3.3(8)
C2 C3 C4 C5 2.1(7)
C3 C4 C5 N1 1.7(6)
C3 C4 C5 C6 -177.1(4)
C4 C5 C6 N2 -176.2(4)
C4 C5 C6 N3 3.1(6)
C5 N1 C1 C2 2.8(7)
C6 N2 C7 N4 10.7(5)
C6 N2 C7 N6 -169.3(4)
C6 N3 C8 N4 8.0(6)
C6 N3 C8 N5 -174.8(4)
C7 N2 C6 N3 -6.9(6)
C7 N2 C6 C5 172.4(3)
C7 N4 C8 N3 -4.5(6)
C7 N4 C8 N5 178.3(4)
C8 N3 C6 N2 -1.8(6)
C8 N3 C6 C5 178.9(3)
C8 N4 C7 N2 -5.4(6)
C8 N4 C7 N6 174.6(4)
C9 N7 C13 C12 -0.7(6)
C9 N7 C13 C14 179.4(4)
C9 C10 C11 C12 -0.6(7)
C10 C11 C12 C13 0.5(7)
C11 C12 C13 N7 0.2(6)
C11 C12 C13 C14 -180.0(4)
C12 C13 C14 N8 177.3(4)
C12 C13 C14 N10 -3.5(6)
C13 N7 C9 C10 0.6(7)
C14 N8 C16 N9 11.5(5)
C14 N8 C16 N11 -169.2(4)
C14 N10 C15 N9 6.4(6)
C14 N10 C15 N12 -175.3(4)
C15 N9 C16 N8 -5.4(6)
C15 N9 C16 N11 175.3(4)
C15 N10 C14 N8 0.9(6)
C15 N10 C14 C13 -178.2(3)
C16 N8 C14 N10 -9.4(6)
C16 N8 C14 C13 169.8(3)
C16 N9 C15 N10 -4.2(6)
C16 N9 C15 N12 177.4(4)

loop_
_twin_individual_id
_twin_individual_mass_fraction_refined
1 0.514(2)
2 0.486(2)
